data_9004536
loop_
_publ_author_name
'Irwin, M. B.'
'Peterson, R. C.'

_publ_section_title
;
 The crystal structure of ludwigite
;
_journal_name_full 'The Canadian Mineralogist'
_journal_page_first 939
_journal_page_last 943
_journal_volume 37
_journal_year 1999
_chemical_compound_source 'Crestmore quarry, California, USA'
_chemical_formula_sum 'Al0.08 B Fe1.214 Mg1.707 O5'
_chemical_name_mineral Ludwigite
_space_group_IT_number 55
_symmetry_space_group_name_Hall '-P 2 2ab'
_symmetry_space_group_name_H-M 'P b a m'
_cell_angle_alpha 90
_cell_angle_beta 90
_cell_angle_gamma 90
_cell_length_a 9.2411
_cell_length_b 12.2948
_cell_length_c 3.0213
_cell_formula_units_Z 4
_cell_volume 343.272
_database_code_amcsd 0005628
_exptl_crystal_density_diffrn 3.913
_cod_original_formula_sum 'Mg1.707 Fe1.214 Al.08 B O5'
_cod_database_code 9004536

loop_
_space_group_symop_operation_xyz
x,y,z
1/2+x,1/2-y,z
1/2-x,1/2+y,-z
1/2-x,1/2+y,z
1/2+x,1/2-y,-z
x,y,-z
-x,-y,z
-x,-y,-z

loop_
_atom_site_aniso_label
_atom_site_aniso_U_11
_atom_site_aniso_U_22
_atom_site_aniso_U_33
_atom_site_aniso_U_12
_atom_site_aniso_U_13
_atom_site_aniso_U_23
Mg1 0.00530 0.00540 0.00650 -0.00080 0.00000 0.00000
Fe1 0.00530 0.00540 0.00650 -0.00080 0.00000 0.00000
Mg2 0.00950 0.00430 0.00650 -0.00040 0.00000 0.00000
Fe2 0.00950 0.00430 0.00650 -0.00040 0.00000 0.00000
Mg3 0.00570 0.00400 0.00580 0.00050 0.00000 0.00000
Fe3 0.00570 0.00400 0.00580 0.00050 0.00000 0.00000
Al4 0.00480 0.00500 0.00490 -0.00100 0.00000 0.00000
Fe4 0.00480 0.00500 0.00490 -0.00100 0.00000 0.00000
B 0.00620 0.00490 0.00570 0.00060 0.00000 0.00000
O1 0.00630 0.00540 0.00900 -0.00070 0.00000 0.00000
O2 0.00670 0.00570 0.00950 0.00060 0.00000 0.00000
O3 0.00600 0.00640 0.00910 0.00030 0.00000 0.00000
O4 0.00630 0.00530 0.00770 0.00010 0.00000 0.00000
O5 0.00810 0.00480 0.00880 0.00040 0.00000 0.00000

loop_
_atom_site_label
_atom_site_fract_x
_atom_site_fract_y
_atom_site_fract_z
_atom_site_occupancy
_atom_site_U_iso_or_equiv
Mg1 0.00000 0.00000 0.00000 0.99000 0.00570
Fe1 0.00000 0.00000 0.00000 0.01000 0.00570
Mg2 0.50000 0.00000 0.50000 0.44300 0.00700
Fe2 0.50000 0.00000 0.50000 0.55700 0.00700
Mg3 0.00230 0.27980 0.00000 0.99000 0.00520
Fe3 0.00230 0.27980 0.00000 0.01000 0.00520
Al4 0.23990 0.11450 0.50000 0.08000 0.00490
Fe4 0.23990 0.11450 0.50000 0.92000 0.00490
B 0.27430 0.36000 0.50000 1.00000 0.00560
O1 0.85020 0.04340 0.50000 1.00000 0.00690
O2 0.38410 0.07720 0.00000 1.00000 0.00720
O3 0.62530 0.14240 0.50000 1.00000 0.00720
O4 0.10920 0.14240 0.00000 1.00000 0.00640
O5 0.85080 0.23730 0.50000 1.00000 0.00750

loop_
_cod_related_entry_id
_cod_related_entry_database
_cod_related_entry_code
1 AMCSD 0005628
